data_2215481
loop_
_publ_author_name
'Jian-Guo Chang'
'Ji-Kun Li'

_publ_section_title
;
 (<i>E</i>,<i>E</i>)-4,4'-Dimethyl-2,2'-(1,1'-dibenzylazino)diphenol
;
_journal_coeditor_code GG2038
_journal_issue 10
_journal_name_full 'Acta Crystallographica Section E'
_journal_page_first o4061
_journal_page_last o4061
_journal_paper_doi 10.1107/S1600536807044182
_journal_volume 63
_journal_year 2007
_chemical_formula_iupac 'C30 H28 N2 O2'
_chemical_formula_moiety 'C30 H28 N2 O2'
_chemical_formula_sum 'C30 H28 N2 O2'
_chemical_formula_weight 448.54
_chemical_name_systematic
;
(E,E)-4,4'-Dimethyl-2,2'-(1,1'-dibenzylazino)diphenol
;
_space_group_IT_number 14
_symmetry_cell_setting monoclinic
_symmetry_space_group_name_Hall '-P 2ybc'
_symmetry_space_group_name_H-M 'P 1 21/c 1'
_atom_sites_solution_hydrogens geom
_atom_sites_solution_primary direct
_atom_sites_solution_secondary difmap
_cell_angle_alpha 90.00
_cell_angle_beta 98.388(2)
_cell_angle_gamma 90.00
_cell_formula_units_Z 2
_cell_length_a 7.7881(3)
_cell_length_b 9.3199(4)
_cell_length_c 16.5419(6)
_cell_measurement_reflns_used 1572
_cell_measurement_temperature 273(2)
_cell_measurement_theta_max 19.91
_cell_measurement_theta_min 2.49
_cell_volume 1187.84(8)
_computing_cell_refinement 'SAINT (Bruker,2005)'
_computing_data_collection 'APEX2 (Bruker, 2005)'
_computing_data_reduction 'SAINT (Bruker,2005)'
_computing_molecular_graphics 'SHELXTL (Sheldrick, 1997b)'
_computing_publication_material 'SHELXTL (Sheldrick, 1997b)'
_computing_structure_refinement 'SHELXL97 (Sheldrick, 1997a)'
_computing_structure_solution 'SHELXS97 (Sheldrick, 1997a)'
_diffrn_ambient_temperature 273(2)
_diffrn_measured_fraction_theta_full 1.000
_diffrn_measured_fraction_theta_max 1.000
_diffrn_measurement_device_type 'Bruker APEXII CCD area-detector'
_diffrn_measurement_method '\f and \w'
_diffrn_radiation_monochromator graphite
_diffrn_radiation_source 'fine-focus sealed tube'
_diffrn_radiation_type MoK\a
_diffrn_radiation_wavelength 0.71073
_diffrn_reflns_av_R_equivalents 0.0485
_diffrn_reflns_av_sigmaI/netI 0.0280
_diffrn_reflns_limit_h_max 9
_diffrn_reflns_limit_h_min -9
_diffrn_reflns_limit_k_max 11
_diffrn_reflns_limit_k_min -11
_diffrn_reflns_limit_l_max 19
_diffrn_reflns_limit_l_min -19
_diffrn_reflns_number 13182
_diffrn_reflns_theta_full 25.00
_diffrn_reflns_theta_max 25.00
_diffrn_reflns_theta_min 2.49
_exptl_absorpt_coefficient_mu 0.079
_exptl_absorpt_correction_T_max 0.9922
_exptl_absorpt_correction_T_min 0.9891
_exptl_absorpt_correction_type multi-scan
_exptl_absorpt_process_details '(SADABS; Sheldrick, 2003)'
_exptl_crystal_colour yellow
_exptl_crystal_density_diffrn 1.254
_exptl_crystal_density_method 'not measured'
_exptl_crystal_description plate
_exptl_crystal_F_000 476
_exptl_crystal_size_max 0.32
_exptl_crystal_size_mid 0.23
_exptl_crystal_size_min 0.12
_refine_diff_density_max 0.157
_refine_diff_density_min -0.140
_refine_ls_extinction_coef 0.026(7)
_refine_ls_extinction_expression Fc^*^=kFc[1+0.001xFc^2^\l^3^/sin(2\q)]^-1/4^
_refine_ls_extinction_method 'SHELXL97 (Sheldrick, 1997a)'
_refine_ls_goodness_of_fit_ref 1.005
_refine_ls_hydrogen_treatment constr
_refine_ls_matrix_type full
_refine_ls_number_parameters 157
_refine_ls_number_reflns 2089
_refine_ls_number_restraints 24
_refine_ls_restrained_S_all 1.078
_refine_ls_R_factor_all 0.0708
_refine_ls_R_factor_gt 0.0445
_refine_ls_shift/su_max 0.000
_refine_ls_shift/su_mean 0.000
_refine_ls_structure_factor_coef Fsqd
_refine_ls_weighting_details 'w = 1/[\s^2^(Fo^2^)+(0.106P)^2^] where P=(Fo^2^+2Fc^2^)/3'
_refine_ls_weighting_scheme calc
_refine_ls_wR_factor_gt 0.1371
_refine_ls_wR_factor_ref 0.1630
_reflns_number_gt 1435
_reflns_number_total 2089
_reflns_threshold_expression I>2\s(I)
_cod_data_source_file gg2038.cif
_cod_data_source_block I
_cod_original_sg_symbol_H-M 'P 21/c'
_cod_database_code 2215481
_cod_database_fobs_code 2215481

loop_
_symmetry_equiv_pos_as_xyz
'x, y, z'
'-x, y+1/2, -z+1/2'
'-x, -y, -z'
'x, -y-1/2, z-1/2'

loop_
_atom_site_type_symbol
_atom_site_label
_atom_site_fract_x
_atom_site_fract_y
_atom_site_fract_z
_atom_site_U_iso_or_equiv
_atom_site_adp_type
_atom_site_calc_flag
_atom_site_refinement_flags
_atom_site_occupancy
O O1 1.0013(2) 0.69688(17) 0.65896(9) 0.0737(5) Uani d . 1
H H1 1.0204 0.6307 0.6288 0.111 Uiso calc R 1
N N1 0.9839(2) 0.56036(16) 0.52287(10) 0.0502(5) Uani d . 1
C C1 0.9186(3) 0.8041(2) 0.61378(14) 0.0568(6) Uani d . 1
C C2 0.8747(2) 0.7964(2) 0.52817(12) 0.0492(5) Uani d . 1
C C3 0.7900(2) 0.9149(2) 0.48862(14) 0.0543(6) Uani d U 1
H H3 0.7609 0.9113 0.4321 0.065 Uiso calc R 1
C C4 0.7470(3) 1.0370(2) 0.52864(15) 0.0599(6) Uani d U 1
C C5 0.7929(3) 1.0392(3) 0.61281(17) 0.0715(7) Uani d U 1
H H5 0.7660 1.1197 0.6417 0.086 Uiso calc R 1
C C6 0.8768(3) 0.9260(3) 0.65486(15) 0.0697(7) Uani d U 1
H H6 0.9057 0.9312 0.7113 0.084 Uiso calc R 1
C C7 0.6570(3) 1.1611(2) 0.48306(18) 0.0810(8) Uani d . 1
H H7A 0.6090 1.2226 0.5206 0.121 Uiso calc R 1
H H7B 0.5656 1.1261 0.4426 0.121 Uiso calc R 1
H H7C 0.7389 1.2142 0.4567 0.121 Uiso calc R 1
C C8 0.9139(2) 0.66973(19) 0.48152(12) 0.0463(5) Uani d . 1
C C9 0.8695(2) 0.6714(2) 0.38985(12) 0.0508(6) Uani d . 1
H H9A 0.9417 0.6019 0.3670 0.061 Uiso calc R 1
H H9B 0.8963 0.7654 0.3698 0.061 Uiso calc R 1
C C10 0.6811(3) 0.63753(19) 0.36001(12) 0.0477(5) Uani d . 1
C C11 0.5936(3) 0.5321(2) 0.39669(13) 0.0589(6) Uani d . 1
H H11 0.6507 0.4824 0.4415 0.071 Uiso calc R 1
C C12 0.4225(3) 0.4998(3) 0.36756(17) 0.0778(8) Uani d . 1
H H12 0.3655 0.4280 0.3923 0.093 Uiso calc R 1
C C13 0.3372(3) 0.5736(4) 0.30232(19) 0.0886(9) Uani d . 1
H H13 0.2222 0.5517 0.2826 0.106 Uiso calc R 1
C C14 0.4203(4) 0.6795(3) 0.26598(17) 0.0897(9) Uani d . 1
H H14 0.3616 0.7300 0.2219 0.108 Uiso calc R 1
C C15 0.5920(3) 0.7115(3) 0.29474(14) 0.0694(7) Uani d . 1
H H15 0.6479 0.7837 0.2698 0.083 Uiso calc R 1

loop_
_atom_site_aniso_label
_atom_site_aniso_U_11
_atom_site_aniso_U_22
_atom_site_aniso_U_33
_atom_site_aniso_U_12
_atom_site_aniso_U_13
_atom_site_aniso_U_23
O1 0.0905(12) 0.0692(11) 0.0575(10) -0.0016(9) -0.0020(9) -0.0031(8)
N1 0.0501(9) 0.0438(9) 0.0543(11) -0.0025(7) -0.0004(8) -0.0038(7)
C1 0.0570(12) 0.0534(12) 0.0603(14) -0.0109(10) 0.0097(10) -0.0054(11)
C2 0.0435(10) 0.0463(11) 0.0585(14) -0.0085(8) 0.0093(9) -0.0027(9)
C3 0.0500(10) 0.0498(11) 0.0644(13) -0.0069(9) 0.0123(9) -0.0007(10)
C4 0.0519(11) 0.0489(12) 0.0824(16) -0.0081(9) 0.0213(10) -0.0055(10)
C5 0.0699(13) 0.0583(13) 0.0920(17) -0.0088(10) 0.0316(12) -0.0157(12)
C6 0.0760(14) 0.0721(15) 0.0638(14) -0.0137(12) 0.0191(11) -0.0151(12)
C7 0.0686(15) 0.0512(13) 0.127(2) 0.0038(11) 0.0285(15) 0.0020(14)
C8 0.0405(10) 0.0443(11) 0.0537(13) -0.0059(8) 0.0055(9) -0.0004(9)
C9 0.0560(11) 0.0472(11) 0.0505(13) 0.0003(9) 0.0116(9) 0.0043(9)
C10 0.0577(11) 0.0407(10) 0.0437(11) 0.0066(9) 0.0037(9) -0.0046(9)
C11 0.0582(12) 0.0552(13) 0.0608(14) -0.0041(10) 0.0001(11) -0.0001(10)
C12 0.0643(15) 0.0831(17) 0.0839(19) -0.0162(13) 0.0043(14) -0.0184(15)
C13 0.0556(14) 0.116(2) 0.088(2) 0.0092(15) -0.0097(15) -0.0383(19)
C14 0.0828(19) 0.116(2) 0.0616(17) 0.0375(17) -0.0189(15) -0.0110(16)
C15 0.0849(17) 0.0682(15) 0.0530(14) 0.0157(12) 0.0027(12) 0.0064(11)

loop_
_atom_type_symbol
_atom_type_description
_atom_type_scat_dispersion_real
_atom_type_scat_dispersion_imag
_atom_type_scat_source
C C 0.0033 0.0016 'International Tables Vol C Tables 4.2.6.8 and 6.1.1.4'
H H 0.0000 0.0000 'International Tables Vol C Tables 4.2.6.8 and 6.1.1.4'
N N 0.0061 0.0033 'International Tables Vol C Tables 4.2.6.8 and 6.1.1.4'
O O 0.0106 0.0060 'International Tables Vol C Tables 4.2.6.8 and 6.1.1.4'

loop_
_geom_angle_atom_site_label_1
_geom_angle_atom_site_label_2
_geom_angle_atom_site_label_3
_geom_angle_site_symmetry_3
_geom_angle
C1 O1 H1 . 109.5
C8 N1 N1 3_766 116.10(19)
O1 C1 C6 . 117.5(2)
O1 C1 C2 . 122.94(18)
C6 C1 C2 . 119.6(2)
C3 C2 C1 . 117.32(19)
C3 C2 C8 . 120.63(19)
C1 C2 C8 . 122.05(18)
C4 C3 C2 . 123.8(2)
C4 C3 H3 . 118.1
C2 C3 H3 . 118.1
C3 C4 C5 . 116.7(2)
C3 C4 C7 . 121.5(2)
C5 C4 C7 . 121.8(2)
C6 C5 C4 . 122.0(2)
C6 C5 H5 . 119.0
C4 C5 H5 . 119.0
C5 C6 C1 . 120.6(2)
C5 C6 H6 . 119.7
C1 C6 H6 . 119.7
C4 C7 H7A . 109.5
C4 C7 H7B . 109.5
H7A C7 H7B . 109.5
C4 C7 H7C . 109.5
H7A C7 H7C . 109.5
H7B C7 H7C . 109.5
N1 C8 C2 . 117.21(18)
N1 C8 C9 . 123.66(17)
C2 C8 C9 . 119.12(17)
C8 C9 C10 . 113.35(15)
C8 C9 H9A . 108.9
C10 C9 H9A . 108.9
C8 C9 H9B . 108.9
C10 C9 H9B . 108.9
H9A C9 H9B . 107.7
C15 C10 C11 . 118.3(2)
C15 C10 C9 . 120.29(19)
C11 C10 C9 . 121.39(17)
C12 C11 C10 . 120.8(2)
C12 C11 H11 . 119.6
C10 C11 H11 . 119.6
C13 C12 C11 . 119.9(3)
C13 C12 H12 . 120.1
C11 C12 H12 . 120.1
C14 C13 C12 . 120.2(2)
C14 C13 H13 . 119.9
C12 C13 H13 . 119.9
C13 C14 C15 . 120.0(2)
C13 C14 H14 . 120.0
C15 C14 H14 . 120.0
C10 C15 C14 . 120.7(3)
C10 C15 H15 . 119.6
C14 C15 H15 . 119.6

loop_
_geom_bond_atom_site_label_1
_geom_bond_atom_site_label_2
_geom_bond_site_symmetry_2
_geom_bond_distance
O1 C1 . 1.353(3)
O1 H1 . 0.8200
N1 C8 . 1.302(2)
N1 N1 3_766 1.399(3)
C1 C6 . 1.387(3)
C1 C2 . 1.409(3)
C2 C3 . 1.398(3)
C2 C8 . 1.467(3)
C3 C4 . 1.382(3)
C3 H3 . 0.9300
C4 C5 . 1.386(3)
C4 C7 . 1.498(3)
C5 C6 . 1.375(3)
C5 H5 . 0.9300
C6 H6 . 0.9300
C7 H7A . 0.9600
C7 H7B . 0.9600
C7 H7C . 0.9600
C8 C9 . 1.505(3)
C9 C10 . 1.512(3)
C9 H9A . 0.9700
C9 H9B . 0.9700
C10 C15 . 1.380(3)
C10 C11 . 1.385(3)
C11 C12 . 1.383(3)
C11 H11 . 0.9300
C12 C13 . 1.368(4)
C12 H12 . 0.9300
C13 C14 . 1.367(4)
C13 H13 . 0.9300
C14 C15 . 1.385(4)
C14 H14 . 0.9300
C15 H15 . 0.9300

loop_
_geom_hbond_atom_site_label_D
_geom_hbond_atom_site_label_H
_geom_hbond_atom_site_label_A
_geom_hbond_site_symmetry_A
_geom_hbond_distance_DH
_geom_hbond_distance_HA
_geom_hbond_distance_DA
_geom_hbond_angle_DHA
_geom_hbond_publ_flag
O1 H1 N1 . 0.820 1.85 2.572(2) 146 yes
C9 H9A N1 3_766 0.970 2.37 2.752(2) 103 yes

loop_
_geom_torsion_atom_site_label_1
_geom_torsion_atom_site_label_2
_geom_torsion_atom_site_label_3
_geom_torsion_atom_site_label_4
_geom_torsion_site_symmetry_1
_geom_torsion
O1 C1 C2 C3 . -179.72(18)
C6 C1 C2 C3 . 0.2(3)
O1 C1 C2 C8 . 0.7(3)
C6 C1 C2 C8 . -179.32(18)
C1 C2 C3 C4 . -0.4(3)
C8 C2 C3 C4 . 179.19(16)
C2 C3 C4 C5 . 0.3(3)
C2 C3 C4 C7 . 179.69(19)
C3 C4 C5 C6 . -0.1(3)
C7 C4 C5 C6 . -179.5(2)
C4 C5 C6 C1 . -0.1(3)
O1 C1 C6 C5 . 179.9(2)
C2 C1 C6 C5 . 0.0(3)
N1 N1 C8 C2 3_766 178.47(17)
N1 N1 C8 C9 3_766 -0.5(3)
C3 C2 C8 N1 . -176.16(16)
C1 C2 C8 N1 . 3.4(3)
C3 C2 C8 C9 . 2.9(3)
C1 C2 C8 C9 . -177.61(16)
N1 C8 C9 C10 . 97.6(2)
C2 C8 C9 C10 . -81.4(2)
C8 C9 C10 C15 . 140.17(19)
C8 C9 C10 C11 . -40.1(2)
C15 C10 C11 C12 . 1.3(3)
C9 C10 C11 C12 . -178.43(19)
C10 C11 C12 C13 . -0.8(4)
C11 C12 C13 C14 . -0.2(4)
C12 C13 C14 C15 . 0.6(4)
C11 C10 C15 C14 . -1.0(3)
C9 C10 C15 C14 . 178.8(2)
C13 C14 C15 C10 . 0.0(4)
